data_4124548
loop_
_publ_author_name
'Geri, Jacob B.'
'Szymczak, Nathaniel K.'

_publ_section_title
;
 A Proton-Switchable Bifunctional Ruthenium Complex That Catalyzes Nitrile
 Hydroboration.
;
_journal_issue 40
_journal_name_full 'Journal of the American Chemical Society'
_journal_page_first 12808
_journal_page_last 12814
_journal_paper_doi 10.1021/jacs.5b08406
_journal_volume 137
_journal_year 2015
_chemical_formula_moiety 'C48 H50 B2 N5 O6 P Ru, 0.9(C7 H14), C3.15 H6.30'
_chemical_formula_sum 'C57.45 H68.9 B2 N5 O6 P Ru'
_chemical_formula_weight 1079.14
_chemical_name_systematic
;
 ?
;
_space_group_crystal_system monoclinic
_space_group_IT_number 14
_space_group_name_Hall '-P 2ybc'
_space_group_name_H-M_alt 'P 1 21/c 1'
_symmetry_space_group_name_Hall '-P 2ybc'
_symmetry_space_group_name_H-M 'P 1 21/c 1'
_atom_sites_solution_hydrogens mixed
_atom_sites_solution_primary iterative
_audit_creation_date 2015-07-19
_audit_creation_method
;
Olex2 1.2
(compiled 2015.01.26 svn.r3150 for OlexSys, GUI svn.r4998)
;
_cell_angle_alpha 90.0000
_cell_angle_beta 99.389(7)
_cell_angle_gamma 90.0000
_cell_formula_units_Z 4
_cell_length_a 11.5276(2)
_cell_length_b 15.2452(2)
_cell_length_c 31.182(2)
_cell_measurement_reflns_used 57657
_cell_measurement_temperature 85
_cell_measurement_theta_max 68.30
_cell_measurement_theta_min 2.90
_cell_volume 5406.5(4)
_computing_molecular_graphics 'Olex2 (Dolomanov et al., 2009)'
_computing_publication_material 'Olex2 (Dolomanov et al., 2009)'
_computing_structure_refinement 'ShelXL (Sheldrick, 2008)'
_computing_structure_solution
;
Superflip (Palatinus & Chapuis, 2007;Palatinus & van der Lee, 2008;
Palatinus et al., 2012)
;
_diffrn_ambient_temperature 85
_diffrn_detector_area_resol_mean 29.257
_diffrn_measured_fraction_theta_full 0.991
_diffrn_measured_fraction_theta_max 0.991
_diffrn_measurement_device_type 'Rigaku Saturn70 CCD'
_diffrn_measurement_method \w
_diffrn_radiation_type 'Cu K\a'
_diffrn_radiation_wavelength 1.54187
_diffrn_reflns_av_R_equivalents 0.0483
_diffrn_reflns_limit_h_max 13
_diffrn_reflns_limit_h_min -13
_diffrn_reflns_limit_k_max 18
_diffrn_reflns_limit_k_min -17
_diffrn_reflns_limit_l_max 37
_diffrn_reflns_limit_l_min -37
_diffrn_reflns_number 83666
_diffrn_reflns_theta_full 68.25
_diffrn_reflns_theta_max 68.25
_diffrn_standards_number 0
_exptl_absorpt_coefficient_mu 3.060
_exptl_absorpt_correction_T_max 0.934
_exptl_absorpt_correction_T_min 0.660
_exptl_absorpt_correction_type multi-scan
_exptl_absorpt_process_details 'Jacobson, R. (1998) Private communication'
_exptl_crystal_colour brown
_exptl_crystal_density_diffrn 1.326
_exptl_crystal_density_method 'not measured'
_exptl_crystal_description plate
_exptl_crystal_F_000 2262.4
_exptl_crystal_size_max 0.15
_exptl_crystal_size_mid 0.07
_exptl_crystal_size_min 0.02
_refine_diff_density_max 1.186
_refine_diff_density_min -0.906
_refine_diff_density_rms 0.082
_refine_ls_extinction_coef 0.00018(3)
_refine_ls_extinction_expression Fc^*^=kFc[1+0.001xFc^2^\l^3^/sin(2\q)]^-1/4^
_refine_ls_extinction_method SHELXL
_refine_ls_goodness_of_fit_ref 1.067
_refine_ls_hydrogen_treatment mixed
_refine_ls_matrix_type full
_refine_ls_number_parameters 681
_refine_ls_number_reflns 9792
_refine_ls_number_restraints 0
_refine_ls_restrained_S_all 1.067
_refine_ls_R_factor_all 0.0407
_refine_ls_R_factor_gt 0.0394
_refine_ls_shift/su_max 0.005
_refine_ls_shift/su_mean 0.000
_refine_ls_structure_factor_coef Fsqd
_refine_ls_weighting_details 'w=1/[\s^2^(Fo^2^)+(0.0405P)^2^+11.8367P] where P=(Fo^2^+2Fc^2^)/3'
_refine_ls_weighting_scheme calc
_refine_ls_wR_factor_gt 0.0991
_refine_ls_wR_factor_ref 0.0999
_reflns_Friedel_coverage 0.000
_reflns_number_gt 9372
_reflns_number_total 9792
_reflns_threshold_expression 'I > 2\s(I)'
_cod_data_source_file ja5b08406_si_002.cif
_cod_data_source_block 6
_cod_depositor_comments 'Adding full bibliography for 4124543--4124548.cif.'
_cod_original_formula_sum 'C57.45 H68.90 B2 N5 O6 P Ru'
_cod_database_code 4124548
_shelxl_version_number 2014-3
_shelx_space_group_comment
;
The symmetry employed for this shelxl refinement is uniquely defined
by the following loop, which should always be used as a source of
symmetry information in preference to the above space-group names.
They are only intended as comments.
;
_olex2_refinement_description
;
1. Fixed Uiso
 At 1.2 times of:
  All C(H) groups, {H10O,H10P,H} of C106, {H1AD,H1AE,H1B} of C1, All C(H,H)
  groups
 At 1.5 times of:
  {H24A,H24B,H24C} of C24, {H33A,H33B,H33C} of C33, {H6AA,H6AB,H6AC} of C6AA,
  {H10A,H10B,H10C} of C10, {H1AA,H1AB,H1AC} of C1AA, {H46A,H46B,H46C} of C46,
  {H61A,H61B,H61C} of C61, {H78A,H78B,H78C} of C78, {H10D,H10E,H10F} of C100,
  {H4A,H4B,H4C} of C4
2. Others
 Fixed Sof: C101(0.9) H101(0.9) C100(0.9) H10D(0.9) H10E(0.9) H10F(0.9)
 C1(0.9) H1AD(0.45) H1AE(0.45) H1B(0.45) C4(0.45) H4A(0.45) H4B(0.45) H4C(0.45)
 C102(0.9) H10G(0.9) H10H(0.9) C103(0.9) H10I(0.9) H10J(0.9) C104(0.9)
 H10K(0.9) H10L(0.9) C105(0.9) H10M(0.9) H10N(0.9) C2(0.9) H2A(0.9) H2B(0.9)
 C3(0.9) H3A(0.9) H3B(0.9) C106(0.9) H10O(0.9) H10P(0.9)
3.a Ternary CH refined with riding coordinates:
 C101(H101), C1(H1B)
3.b Secondary CH2 refined with riding coordinates:
 C1(H1AD,H1AE), C102(H10G,H10H), C103(H10I,H10J), C104(H10K,H10L), C105(H10M,
 H10N), C2(H2A,H2B), C3(H3A,H3B), C106(H10O,H10P)
3.c Aromatic/amide H refined with riding coordinates:
 C0AA(H0AA), C3AA(H3AA), C4AA(H4AA), C17(H17), C20(H20), C28(H28), C30(H30),
 C34(H34), C36(H36), C43(H43), C45(H45), C52(H52), C53(H53), C64(H64), C67(H67),
  C69(H69), C74(H74), C94(H94), C95(H95), C107(H107), C109(H109), C118(H118),
 C119(H119), C132(H132), C136(H136)
3.d Idealised Me refined as rotating group:
 C1AA(H1AA,H1AB,H1AC), C6AA(H6AA,H6AB,H6AC), C10(H10A,H10B,H10C), C24(H24A,
 H24B,H24C), C33(H33A,H33B,H33C), C46(H46A,H46B,H46C), C61(H61A,H61B,H61C),
 C78(H78A,H78B,H78C), C100(H10D,H10E,H10F), C4(H4A,H4B,H4C)
;
_olex2_submission_original_sample_id RuBPin
_olex2_submission_special_instructions 'No special instructions were received'

loop_
_space_group_symop_operation_xyz
'x, y, z'
'-x, y+1/2, -z+1/2'
'-x, -y, -z'
'x, -y-1/2, z-1/2'

loop_
_atom_site_label
_atom_site_type_symbol
_atom_site_fract_x
_atom_site_fract_y
_atom_site_fract_z
_atom_site_U_iso_or_equiv
_atom_site_adp_type
_atom_site_occupancy
_atom_site_site_symmetry_order
_atom_site_calc_flag
_atom_site_refinement_flags_posn
_atom_site_refinement_flags_occupancy
_atom_site_disorder_assembly
_atom_site_disorder_group
Ru1 Ru 0.03109(2) 0.44085(2) 0.65896(2) 0.01228(8) Uani 1 1 d . . . .
P4 P 0.18728(5) 0.35314(4) 0.65726(2) 0.01380(14) Uani 1 1 d . . . .
O4 O -0.34136(15) 0.47517(13) 0.64521(6) 0.0180(4) Uani 1 1 d . . . .
O8 O -0.22605(15) 0.39567(12) 0.59669(5) 0.0149(4) Uani 1 1 d . . . .
O10 O -0.20916(15) 0.35565(12) 0.66998(6) 0.0167(4) Uani 1 1 d . . . .
O16 O -0.11622(16) 0.29127(13) 0.56560(6) 0.0191(4) Uani 1 1 d . . . .
O19 O -0.14296(15) 0.50221(12) 0.64952(5) 0.0145(4) Uani 1 1 d . . . .
O25 O -0.06354(16) 0.43723(12) 0.55933(6) 0.0176(4) Uani 1 1 d . . . .
N5 N 0.12870(18) 0.52301(15) 0.70213(7) 0.0152(4) Uani 1 1 d . . . .
N16 N -0.03324(19) 0.38939(14) 0.71469(7) 0.0149(4) Uani 1 1 d . . . .
N20 N 0.20849(19) 0.61602(15) 0.65134(7) 0.0174(5) Uani 1 1 d . . . .
N23 N 0.11878(19) 0.44955(14) 0.77022(7) 0.0157(4) Uani 1 1 d . . . .
N28 N 0.06225(18) 0.52281(15) 0.60846(7) 0.0157(4) Uani 1 1 d . . . .
C0AA C 0.3888(2) 0.66270(17) 0.73224(9) 0.0162(5) Uani 1 1 d . . . .
H0AA H 0.4087 0.6932 0.7086 0.019 Uiso 1 1 calc R . . .
C1AA C -0.1784(3) 0.5834(2) 0.71284(9) 0.0221(6) Uani 1 1 d . . . .
H1AA H -0.2187 0.5343 0.7229 0.033 Uiso 1 1 calc GR . . .
H1AB H -0.2098 0.6369 0.7224 0.033 Uiso 1 1 calc GR . . .
H1AC H -0.0961 0.5797 0.7244 0.033 Uiso 1 1 calc GR . . .
C2AA C -0.2298(2) 0.25318(18) 0.56611(9) 0.0187(5) Uani 1 1 d . . . .
C3AA C 0.5211(2) 0.41053(19) 0.72510(9) 0.0210(6) Uani 1 1 d . . . .
H3AA H 0.5922 0.4332 0.7197 0.025 Uiso 1 1 calc R . . .
C4AA C 0.4545(2) 0.67140(18) 0.77364(9) 0.0188(5) Uani 1 1 d . . . .
H4AA H 0.5204 0.7075 0.7777 0.023 Uiso 1 1 calc R . . .
C5AA C 0.3199(2) 0.36677(17) 0.69848(8) 0.0150(5) Uani 1 1 d . . . .
C6AA C -0.2660(3) 0.2043(2) 0.52335(9) 0.0244(6) Uani 1 1 d . . . .
H6AA H -0.2582 0.2425 0.4995 0.037 Uiso 1 1 calc GR . . .
H6AB H -0.3463 0.1856 0.5211 0.037 Uiso 1 1 calc GR . . .
H6AC H -0.2163 0.1540 0.5226 0.037 Uiso 1 1 calc GR . . .
C7AA C 0.2628(2) 0.56126(17) 0.76282(8) 0.0154(5) Uani 1 1 d . . . .
C10 C -0.3461(3) 0.5933(2) 0.59348(9) 0.0234(6) Uani 1 1 d . . . .
H10A H -0.2875 0.5657 0.5795 0.035 Uiso 1 1 calc GR . . .
H10B H -0.3410 0.6558 0.5906 0.035 Uiso 1 1 calc GR . . .
H10C H -0.4227 0.5738 0.5801 0.035 Uiso 1 1 calc GR . . .
C11 C 0.1298(2) 0.59693(18) 0.61404(8) 0.0163(5) Uani 1 1 d . . . .
C12 C -0.0060(2) 0.51156(18) 0.56899(8) 0.0165(5) Uani 1 1 d . . . .
C14 C -0.1952(2) 0.58226(18) 0.66318(8) 0.0172(5) Uani 1 1 d . . . .
C16 C 0.2392(2) 0.35887(19) 0.60489(8) 0.0182(5) Uani 1 1 d . . . .
C17 C 0.0457(3) 0.1105(2) 0.67621(9) 0.0249(6) Uani 1 1 d . . . .
H17 H -0.0263 0.0877 0.6806 0.030 Uiso 1 1 calc R . . .
C20 C 0.5090(2) 0.38591(19) 0.76704(9) 0.0210(6) Uani 1 1 d . . . .
H20 H 0.5713 0.3931 0.7898 0.025 Uiso 1 1 calc R . . .
C22 C 0.2930(2) 0.60697(17) 0.72759(8) 0.0155(5) Uani 1 1 d . . . .
C24 C -0.4137(2) 0.3124(2) 0.59430(9) 0.0213(6) Uani 1 1 d . . . .
H24A H -0.3845 0.2942 0.6235 0.032 Uiso 1 1 calc GR . . .
H24B H -0.4597 0.2661 0.5792 0.032 Uiso 1 1 calc GR . . .
H24C H -0.4617 0.3637 0.5948 0.032 Uiso 1 1 calc GR . . .
C26 C -0.3258(2) 0.56895(18) 0.64153(9) 0.0191(6) Uani 1 1 d . . . .
C28 C 0.4272(2) 0.40136(18) 0.69107(9) 0.0188(5) Uani 1 1 d . . . .
H28 H 0.4360 0.4184 0.6632 0.023 Uiso 1 1 calc R . . .
C30 C 0.3105(2) 0.33989(17) 0.74070(8) 0.0170(5) Uani 1 1 d . . . .
H30 H 0.2409 0.3145 0.7461 0.020 Uiso 1 1 calc R . . .
C33 C -0.2213(3) 0.18821(19) 0.60370(9) 0.0225(6) Uani 1 1 d . . . .
H33A H -0.1591 0.1471 0.6019 0.034 Uiso 1 1 calc GR . . .
H33B H -0.2944 0.1572 0.6021 0.034 Uiso 1 1 calc GR . . .
H33C H -0.2050 0.2194 0.6308 0.034 Uiso 1 1 calc GR . . .
C34 C 0.0533(3) 0.6480(2) 0.54193(9) 0.0259(6) Uani 1 1 d . . . .
H34 H 0.0494 0.6901 0.5202 0.031 Uiso 1 1 calc R . . .
C36 C 0.4232(2) 0.62690(19) 0.80908(9) 0.0216(6) Uani 1 1 d . . . .
H36 H 0.4676 0.6349 0.8365 0.026 Uiso 1 1 calc R . . .
C37 C -0.1420(2) 0.35251(17) 0.70908(8) 0.0149(5) Uani 1 1 d . . . .
C40 C 0.2061(2) 0.58213(17) 0.68933(8) 0.0147(5) Uani 1 1 d . . . .
C42 C -0.3109(2) 0.33341(18) 0.57111(8) 0.0178(5) Uani 1 1 d . . . .
C43 C 0.0576(2) 0.20036(18) 0.67015(8) 0.0195(6) Uani 1 1 d . . . .
H43 H -0.0064 0.2373 0.6705 0.023 Uiso 1 1 calc R . . .
C45 C 0.1279(3) 0.6586(2) 0.58091(9) 0.0243(6) Uani 1 1 d . . . .
H45 H 0.1773 0.7071 0.5851 0.029 Uiso 1 1 calc R . . .
C46 C -0.3523(2) 0.3808(2) 0.52839(9) 0.0221(6) Uani 1 1 d . . . .
H46A H -0.3893 0.4350 0.5340 0.033 Uiso 1 1 calc GR . . .
H46B H -0.4076 0.3446 0.5100 0.033 Uiso 1 1 calc GR . . .
H46C H -0.2860 0.3926 0.5142 0.033 Uiso 1 1 calc GR . . .
C51 C 0.1608(2) 0.50605(17) 0.74551(8) 0.0147(5) Uani 1 1 d . . . .
C52 C 0.2180(3) 0.2917(2) 0.57423(9) 0.0252(6) Uani 1 1 d . . . .
H52 H 0.1810 0.2405 0.5809 0.030 Uiso 1 1 calc R . . .
C53 C 0.3265(2) 0.57064(18) 0.80418(9) 0.0194(6) Uani 1 1 d . . . .
H53 H 0.3057 0.5407 0.8278 0.023 Uiso 1 1 calc R . . .
C59 C 0.1650(2) 0.23513(18) 0.66358(8) 0.0175(5) Uani 1 1 d . . . .
C61 C -0.1341(2) 0.66038(19) 0.64663(9) 0.0225(6) Uani 1 1 d . . . .
H61A H -0.0545 0.6635 0.6616 0.034 Uiso 1 1 calc GR . . .
H61B H -0.1750 0.7132 0.6518 0.034 Uiso 1 1 calc GR . . .
H61C H -0.1340 0.6539 0.6160 0.034 Uiso 1 1 calc GR . . .
C64 C 0.4039(2) 0.35070(19) 0.77472(9) 0.0200(6) Uani 1 1 d . . . .
H64 H 0.3954 0.3341 0.8028 0.024 Uiso 1 1 calc R . . .
C66 C 0.0236(2) 0.39599(17) 0.75683(8) 0.0149(5) Uani 1 1 d . . . .
C67 C -0.0157(2) 0.34941(18) 0.79034(9) 0.0181(5) Uani 1 1 d . . . .
H67 H 0.0285 0.3500 0.8181 0.022 Uiso 1 1 calc R . . .
C69 C 0.3254(3) 0.4447(2) 0.55258(10) 0.0300(7) Uani 1 1 d . . . .
H69 H 0.3607 0.4962 0.5453 0.036 Uiso 1 1 calc R . . .
C74 C 0.2521(3) 0.3010(3) 0.53357(10) 0.0349(8) Uani 1 1 d . . . .
H74 H 0.2379 0.2557 0.5134 0.042 Uiso 1 1 calc R . . .
C78 C -0.4146(2) 0.6145(2) 0.66487(10) 0.0247(6) Uani 1 1 d . . . .
H78A H -0.4925 0.6045 0.6493 0.037 Uiso 1 1 calc GR . . .
H78B H -0.3989 0.6763 0.6663 0.037 Uiso 1 1 calc GR . . .
H78C H -0.4088 0.5914 0.6938 0.037 Uiso 1 1 calc GR . . .
C94 C 0.3066(3) 0.3766(3) 0.52290(10) 0.0381(9) Uani 1 1 d . . . .
H94 H 0.3307 0.3817 0.4959 0.046 Uiso 1 1 calc R . . .
C95 C -0.1194(2) 0.30260(18) 0.78250(9) 0.0195(6) Uani 1 1 d . . . .
H95 H -0.1440 0.2691 0.8043 0.023 Uiso 1 1 calc R . . .
C107 C -0.0156(2) 0.57365(19) 0.53598(9) 0.0206(6) Uani 1 1 d . . . .
H107 H -0.0676 0.5652 0.5102 0.025 Uiso 1 1 calc R . . .
C109 C 0.2918(2) 0.4363(2) 0.59312(9) 0.0222(6) Uani 1 1 d . . . .
H109 H 0.3043 0.4826 0.6127 0.027 Uiso 1 1 calc R . . .
C118 C -0.1857(2) 0.30693(18) 0.74147(9) 0.0183(5) Uani 1 1 d . . . .
H118 H -0.2587 0.2796 0.7356 0.022 Uiso 1 1 calc R . . .
C119 C 0.1402(3) 0.05500(19) 0.67569(10) 0.0267(7) Uani 1 1 d . . . .
H119 H 0.1318 -0.0050 0.6797 0.032 Uiso 1 1 calc R . . .
C132 C 0.2601(2) 0.17814(19) 0.66303(9) 0.0225(6) Uani 1 1 d . . . .
H132 H 0.3322 0.2005 0.6585 0.027 Uiso 1 1 calc R . . .
C136 C 0.2478(3) 0.0889(2) 0.66913(10) 0.0273(6) Uani 1 1 d . . . .
H136 H 0.3116 0.0516 0.6688 0.033 Uiso 1 1 calc R . . .
B1 B -0.1037(3) 0.3733(2) 0.58748(9) 0.0168(6) Uani 1 1 d . . . .
B122 B -0.2328(3) 0.4336(2) 0.64256(9) 0.0153(6) Uani 1 1 d . . . .
C101 C 0.4232(5) -0.0912(3) 0.60556(13) 0.0499(12) Uani 0.9 1 d . P . .
H101 H 0.4560 -0.0651 0.6336 0.060 Uiso 0.9 1 calc R P . .
C100 C 0.6875(5) 0.3656(4) 0.88928(17) 0.0645(14) Uani 0.9 1 d . P . .
H10D H 0.7388 0.4074 0.8789 0.097 Uiso 0.9 1 calc GR P . .
H10E H 0.6716 0.3185 0.8688 0.097 Uiso 0.9 1 calc GR P . .
H10F H 0.7247 0.3428 0.9168 0.097 Uiso 0.9 1 calc GR P . .
C1 C 0.9819(5) 0.4343(4) 0.96505(18) 0.0672(15) Uani 0.9 1 d . P . .
H1AD H 0.9014 0.4146 0.9637 0.081 Uiso 0.45 1 calc R P A 1
H1AE H 1.0157 0.4028 0.9430 0.081 Uiso 0.45 1 calc R P A 1
H1B H 0.9001 0.4172 0.9653 0.081 Uiso 0.45 1 calc R P B 2
C4 C 1.0220(12) 0.3886(10) 0.9262(4) 0.087(4) Uani 0.45 1 d . P C 2
H4A H 1.0888 0.4189 0.9186 0.130 Uiso 0.45 1 calc GR P C 2
H4B H 0.9591 0.3892 0.9018 0.130 Uiso 0.45 1 calc GR P C 2
H4C H 1.0432 0.3290 0.9337 0.130 Uiso 0.45 1 calc GR P C 2
C102 C 0.5941(4) 0.4824(3) 0.92786(13) 0.0460(11) Uani 0.9 1 d . P . .
H10G H 0.6314 0.4596 0.9558 0.055 Uiso 0.9 1 calc R P . .
H10H H 0.6447 0.5273 0.9188 0.055 Uiso 0.9 1 calc R P . .
C103 C 0.4775(4) 0.5209(4) 0.93187(14) 0.0548(12) Uani 0.9 1 d . P . .
H10I H 0.4458 0.5488 0.9045 0.066 Uiso 0.9 1 calc R P . .
H10J H 0.4895 0.5664 0.9539 0.066 Uiso 0.9 1 calc R P . .
C104 C 0.3870(6) 0.4573(5) 0.94337(17) 0.0807(19) Uani 0.9 1 d . P . .
H10K H 0.4124 0.4346 0.9725 0.097 Uiso 0.9 1 calc R P . .
H10L H 0.3127 0.4874 0.9430 0.097 Uiso 0.9 1 calc R P . .
C105 C 0.3710(6) 0.3834(4) 0.91171(18) 0.0729(16) Uani 0.9 1 d . P . .
H10M H 0.3202 0.3396 0.9215 0.087 Uiso 0.9 1 calc R P . .
H10N H 0.3325 0.4051 0.8837 0.087 Uiso 0.9 1 calc R P . .
C2 C 0.0172(6) 0.0314(4) 0.54438(17) 0.0772(19) Uani 0.9 1 d . P . .
H2A H -0.0605 0.0481 0.5496 0.093 Uiso 0.9 1 calc R P . .
H2B H 0.0724 0.0434 0.5707 0.093 Uiso 0.9 1 calc R P . .
C3 C 0.0490(6) 0.0862(4) 0.5082(2) 0.0768(17) Uani 0.9 1 d . P . .
H3A H 0.0367 0.1474 0.5146 0.092 Uiso 0.9 1 calc R P . .
H3B H 0.1321 0.0785 0.5072 0.092 Uiso 0.9 1 calc R P . .
C106 C -0.4842(5) 0.8417(3) 0.59363(13) 0.0555(13) Uani 0.9 1 d . P . .
H10O H -0.4693 0.7976 0.6163 0.067 Uiso 0.9 1 calc R P . .
H10P H -0.5167 0.8122 0.5668 0.067 Uiso 0.9 1 calc R P . .
H H -0.031(4) 0.367(3) 0.6276(15) 0.067 Uiso 1 1 d R . . .

loop_
_atom_site_aniso_label
_atom_site_aniso_U_11
_atom_site_aniso_U_22
_atom_site_aniso_U_33
_atom_site_aniso_U_23
_atom_site_aniso_U_13
_atom_site_aniso_U_12
Ru1 0.01041(11) 0.01382(12) 0.01226(11) 0.00034(7) 0.00082(7) -0.00025(7)
P4 0.0118(3) 0.0150(3) 0.0143(3) 0.0010(2) 0.0011(2) 0.0007(2)
O4 0.0139(9) 0.0210(10) 0.0193(9) -0.0012(7) 0.0028(7) 0.0007(7)
O8 0.0111(8) 0.0177(9) 0.0150(8) -0.0032(7) -0.0008(7) -0.0023(7)
O10 0.0143(9) 0.0194(10) 0.0152(9) 0.0019(7) -0.0012(7) -0.0029(7)
O16 0.0150(9) 0.0204(10) 0.0215(9) -0.0045(8) 0.0018(7) -0.0015(7)
O19 0.0127(8) 0.0144(9) 0.0164(9) -0.0017(7) 0.0023(7) 0.0019(7)
O25 0.0186(9) 0.0211(10) 0.0129(8) -0.0006(7) 0.0016(7) -0.0042(7)
N5 0.0128(10) 0.0171(11) 0.0156(10) 0.0012(8) 0.0020(8) 0.0009(9)
N16 0.0141(10) 0.0163(11) 0.0140(10) 0.0009(8) 0.0009(8) 0.0002(9)
N20 0.0171(11) 0.0176(12) 0.0171(11) 0.0013(9) 0.0018(8) -0.0019(9)
N23 0.0125(10) 0.0166(11) 0.0176(11) -0.0003(8) 0.0017(8) -0.0016(8)
N28 0.0123(10) 0.0199(12) 0.0144(10) -0.0013(9) 0.0009(8) 0.0032(9)
C0AA 0.0150(12) 0.0128(13) 0.0214(13) -0.0023(10) 0.0045(10) -0.0008(10)
C1AA 0.0220(14) 0.0252(15) 0.0186(13) -0.0055(11) 0.0015(11) 0.0042(12)
C2AA 0.0155(13) 0.0183(14) 0.0210(13) -0.0022(11) -0.0006(10) -0.0033(10)
C3AA 0.0149(13) 0.0210(14) 0.0261(14) 0.0004(11) 0.0008(11) -0.0002(11)
C4AA 0.0139(12) 0.0174(14) 0.0248(14) -0.0033(11) 0.0021(10) -0.0013(10)
C5AA 0.0149(12) 0.0120(13) 0.0179(12) -0.0006(10) 0.0019(10) 0.0037(10)
C6AA 0.0253(15) 0.0230(15) 0.0235(14) -0.0060(11) -0.0003(11) -0.0018(12)
C7AA 0.0133(12) 0.0153(13) 0.0177(13) -0.0027(10) 0.0028(10) 0.0011(10)
C10 0.0209(14) 0.0276(16) 0.0211(14) 0.0028(11) 0.0013(11) 0.0049(12)
C11 0.0157(12) 0.0165(13) 0.0167(12) 0.0017(10) 0.0027(10) -0.0028(10)
C12 0.0138(12) 0.0192(14) 0.0169(12) -0.0014(10) 0.0037(10) 0.0005(10)
C14 0.0169(13) 0.0166(13) 0.0182(13) -0.0025(10) 0.0028(10) 0.0042(10)
C16 0.0119(12) 0.0228(14) 0.0192(13) 0.0023(10) 0.0005(10) 0.0060(10)
C17 0.0284(15) 0.0247(16) 0.0208(14) 0.0011(11) 0.0022(11) -0.0066(12)
C20 0.0186(13) 0.0202(14) 0.0217(13) -0.0025(11) -0.0041(10) 0.0023(11)
C22 0.0140(12) 0.0152(13) 0.0167(12) -0.0023(10) 0.0009(10) 0.0021(10)
C24 0.0151(13) 0.0265(15) 0.0212(13) -0.0007(11) -0.0001(10) -0.0034(11)
C26 0.0169(13) 0.0194(14) 0.0207(13) -0.0002(10) 0.0024(10) 0.0017(11)
C28 0.0177(13) 0.0191(14) 0.0194(13) 0.0011(10) 0.0020(10) -0.0012(11)
C30 0.0150(12) 0.0162(13) 0.0194(13) 0.0019(10) 0.0021(10) 0.0020(10)
C33 0.0238(14) 0.0193(15) 0.0231(14) -0.0005(11) -0.0007(11) -0.0022(11)
C34 0.0336(16) 0.0252(16) 0.0188(13) 0.0075(11) 0.0034(12) 0.0011(13)
C36 0.0179(13) 0.0253(15) 0.0201(13) -0.0027(11) -0.0017(10) -0.0001(11)
C37 0.0130(12) 0.0140(13) 0.0173(12) 0.0006(10) 0.0015(10) -0.0001(10)
C40 0.0129(12) 0.0125(13) 0.0187(13) -0.0013(10) 0.0028(10) 0.0002(10)
C42 0.0143(12) 0.0201(14) 0.0175(12) -0.0032(10) -0.0019(10) -0.0027(11)
C43 0.0218(13) 0.0182(14) 0.0179(12) 0.0008(10) 0.0015(10) -0.0003(11)
C45 0.0284(15) 0.0221(15) 0.0215(14) 0.0024(11) 0.0012(11) -0.0069(12)
C46 0.0210(14) 0.0253(15) 0.0179(13) -0.0006(11) -0.0032(10) -0.0003(11)
C51 0.0126(12) 0.0162(13) 0.0151(12) -0.0021(10) 0.0015(9) 0.0014(10)
C52 0.0228(14) 0.0322(17) 0.0196(13) -0.0016(12) 0.0004(11) 0.0037(12)
C53 0.0184(13) 0.0215(15) 0.0176(13) -0.0007(10) 0.0014(10) -0.0010(11)
C59 0.0199(13) 0.0156(13) 0.0154(12) -0.0002(10) -0.0020(10) 0.0007(10)
C61 0.0205(14) 0.0195(15) 0.0272(14) -0.0006(11) 0.0034(11) -0.0001(11)
C64 0.0204(14) 0.0223(15) 0.0163(13) 0.0014(10) 0.0001(10) 0.0043(11)
C66 0.0147(12) 0.0169(13) 0.0127(12) 0.0008(10) 0.0018(9) 0.0022(10)
C67 0.0174(13) 0.0173(14) 0.0187(13) 0.0009(10) 0.0005(10) -0.0005(10)
C69 0.0179(14) 0.048(2) 0.0250(15) 0.0173(14) 0.0055(12) 0.0088(13)
C74 0.0290(16) 0.057(2) 0.0183(14) -0.0068(14) 0.0007(12) 0.0101(15)
C78 0.0197(14) 0.0273(16) 0.0275(15) -0.0021(12) 0.0052(11) 0.0050(12)
C94 0.0265(16) 0.071(3) 0.0182(14) 0.0110(15) 0.0062(12) 0.0125(16)
C95 0.0219(14) 0.0178(14) 0.0194(13) 0.0044(10) 0.0048(10) -0.0015(11)
C107 0.0215(14) 0.0234(15) 0.0163(13) 0.0008(11) 0.0012(10) 0.0007(11)
C109 0.0146(13) 0.0298(16) 0.0223(14) 0.0078(11) 0.0029(11) 0.0067(11)
C118 0.0148(12) 0.0202(14) 0.0197(13) 0.0019(10) 0.0023(10) -0.0022(10)
C119 0.0358(17) 0.0154(14) 0.0257(15) 0.0018(11) -0.0041(13) -0.0025(12)
C132 0.0198(14) 0.0191(15) 0.0266(14) -0.0004(11) -0.0022(11) 0.0021(11)
C136 0.0276(16) 0.0197(15) 0.0316(16) -0.0022(12) -0.0040(12) 0.0039(12)
B1 0.0151(14) 0.0185(15) 0.0166(14) -0.0002(11) 0.0024(11) 0.0012(12)
B122 0.0133(14) 0.0190(15) 0.0136(13) 0.0000(11) 0.0021(11) 0.0006(11)
C101 0.080(3) 0.041(2) 0.0244(19) 0.0015(17) -0.0045(19) -0.023(2)
C100 0.079(4) 0.062(3) 0.049(3) 0.001(2) -0.001(2) 0.024(3)
C1 0.069(4) 0.081(4) 0.051(3) -0.009(3) 0.007(3) -0.017(3)
C4 0.069(8) 0.109(11) 0.082(9) -0.030(8) 0.013(6) -0.005(7)
C102 0.066(3) 0.034(2) 0.031(2) -0.0057(17) -0.0122(19) 0.010(2)
C103 0.062(3) 0.068(3) 0.029(2) -0.007(2) -0.006(2) 0.010(3)
C104 0.100(5) 0.107(5) 0.033(3) 0.006(3) 0.006(3) 0.027(4)
C105 0.077(4) 0.082(4) 0.055(3) 0.019(3) -0.001(3) -0.009(3)
C2 0.088(4) 0.096(5) 0.041(3) -0.011(3) -0.009(3) 0.039(4)
C3 0.079(4) 0.065(4) 0.079(4) -0.010(3) -0.010(3) 0.000(3)
C106 0.106(4) 0.030(2) 0.026(2) 0.0020(16) 0.001(2) 0.008(2)

loop_
_atom_type_symbol
_atom_type_description
_atom_type_scat_dispersion_real
_atom_type_scat_dispersion_imag
_atom_type_scat_source
C C 0.0181 0.0091 'International Tables Vol C Tables 4.2.6.8 and 6.1.1.4'
H H 0.0000 0.0000 'International Tables Vol C Tables 4.2.6.8 and 6.1.1.4'
B B 0.0090 0.0039 'International Tables Vol C Tables 4.2.6.8 and 6.1.1.4'
N N 0.0311 0.0180 'International Tables Vol C Tables 4.2.6.8 and 6.1.1.4'
O O 0.0492 0.0322 'International Tables Vol C Tables 4.2.6.8 and 6.1.1.4'
P P 0.2955 0.4335 'International Tables Vol C Tables 4.2.6.8 and 6.1.1.4'
Ru Ru 0.0552 3.2960 'International Tables Vol C Tables 4.2.6.8 and 6.1.1.4'

loop_
_geom_angle_atom_site_label_1
_geom_angle_atom_site_label_2
_geom_angle_atom_site_label_3
_geom_angle
_geom_angle_site_symmetry_1
_geom_angle_site_symmetry_3
P4 Ru1 H 81.2(17) . .
O19 Ru1 P4 165.88(5) . .
O19 Ru1 H 84.7(17) . .
N5 Ru1 P4 91.33(6) . .
N5 Ru1 O19 102.78(8) . .
N5 Ru1 N16 85.20(8) . .
N5 Ru1 N28 89.20(9) . .
N5 Ru1 H 172.0(17) . .
N16 Ru1 P4 100.68(6) . .
N16 Ru1 O19 80.50(7) . .
N16 Ru1 H 93.3(17) . .
N28 Ru1 P4 95.81(6) . .
N28 Ru1 O19 84.81(7) . .
N28 Ru1 N16 162.69(8) . .
N28 Ru1 H 94.4(17) . .
C5AA P4 Ru1 119.52(8) . .
C16 P4 Ru1 111.82(9) . .
C16 P4 C5AA 105.21(12) . .
C16 P4 C59 102.41(13) . .
C59 P4 Ru1 117.01(9) . .
C59 P4 C5AA 98.67(12) . .
B122 O4 C26 108.3(2) . .
C42 O8 B1 107.60(19) . .
C42 O8 B122 126.83(19) . .
B1 O8 B122 116.30(19) . .
C37 O10 B122 126.0(2) . .
B1 O16 C2AA 111.8(2) . .
C14 O19 Ru1 137.12(15) . .
C14 O19 B122 109.03(19) . .
B122 O19 Ru1 109.02(15) . .
C12 O25 B1 129.9(2) . .
C40 N5 Ru1 121.77(17) . .
C51 N5 Ru1 124.64(18) . .
C51 N5 C40 109.1(2) . .
C37 N16 Ru1 118.70(16) . .
C37 N16 C66 116.1(2) . .
C66 N16 Ru1 125.03(17) . .
C40 N20 C11 125.1(2) . .
C51 N23 C66 124.6(2) . .
C11 N28 Ru1 124.28(17) . .
C12 N28 Ru1 117.53(18) . .
C12 N28 C11 117.0(2) . .
C4AA C0AA H0AA 121.3 . .
C22 C0AA H0AA 121.3 . .
C22 C0AA C4AA 117.4(2) . .
H1AA C1AA H1AB 109.5 . .
H1AA C1AA H1AC 109.5 . .
H1AB C1AA H1AC 109.5 . .
C14 C1AA H1AA 109.5 . .
C14 C1AA H1AB 109.5 . .
C14 C1AA H1AC 109.5 . .
O16 C2AA C6AA 108.0(2) . .
O16 C2AA C33 109.1(2) . .
O16 C2AA C42 104.2(2) . .
C6AA C2AA C33 109.2(2) . .
C6AA C2AA C42 112.7(2) . .
C33 C2AA C42 113.3(2) . .
C20 C3AA H3AA 119.8 . .
C20 C3AA C28 120.3(3) . .
C28 C3AA H3AA 119.8 . .
C0AA C4AA H4AA 119.4 . .
C0AA C4AA C36 121.1(3) . .
C36 C4AA H4AA 119.4 . .
C28 C5AA P4 125.7(2) . .
C28 C5AA C30 118.2(2) . .
C30 C5AA P4 116.1(2) . .
C2AA C6AA H6AA 109.5 . .
C2AA C6AA H6AB 109.5 . .
C2AA C6AA H6AC 109.5 . .
H6AA C6AA H6AB 109.5 . .
H6AA C6AA H6AC 109.5 . .
H6AB C6AA H6AC 109.5 . .
C22 C7AA C51 106.5(2) . .
C53 C7AA C22 121.4(2) . .
C53 C7AA C51 132.1(2) . .
H10A C10 H10B 109.5 . .
H10A C10 H10C 109.5 . .
H10B C10 H10C 109.5 . .
C26 C10 H10A 109.5 . .
C26 C10 H10B 109.5 . .
C26 C10 H10C 109.5 . .
N20 C11 C45 114.2(2) . .
N28 C11 N20 124.2(2) . .
N28 C11 C45 121.5(2) . .
O25 C12 N28 120.6(2) . .
O25 C12 C107 116.0(2) . .
N28 C12 C107 123.3(2) . .
O19 C14 C1AA 108.4(2) . .
O19 C14 C26 100.4(2) . .
O19 C14 C61 108.8(2) . .
C1AA C14 C26 113.2(2) . .
C61 C14 C1AA 110.3(2) . .
C61 C14 C26 115.1(2) . .
C52 C16 P4 122.0(2) . .
C52 C16 C109 118.2(3) . .
C109 C16 P4 119.5(2) . .
C43 C17 H17 119.8 . .
C119 C17 H17 119.8 . .
C119 C17 C43 120.3(3) . .
C3AA C20 H20 120.2 . .
C64 C20 C3AA 119.6(2) . .
C64 C20 H20 120.2 . .
C0AA C22 C7AA 121.6(2) . .
C0AA C22 C40 131.9(2) . .
C7AA C22 C40 106.6(2) . .
H24A C24 H24B 109.5 . .
H24A C24 H24C 109.5 . .
H24B C24 H24C 109.5 . .
C42 C24 H24A 109.5 . .
C42 C24 H24B 109.5 . .
C42 C24 H24C 109.5 . .
O4 C26 C10 108.5(2) . .
O4 C26 C14 102.6(2) . .
O4 C26 C78 108.1(2) . .
C10 C26 C14 112.1(2) . .
C78 C26 C10 110.6(2) . .
C78 C26 C14 114.3(2) . .
C3AA C28 C5AA 120.7(3) . .
C3AA C28 H28 119.6 . .
C5AA C28 H28 119.6 . .
C5AA C30 H30 119.6 . .
C64 C30 C5AA 120.8(3) . .
C64 C30 H30 119.6 . .
C2AA C33 H33A 109.5 . .
C2AA C33 H33B 109.5 . .
C2AA C33 H33C 109.5 . .
H33A C33 H33B 109.5 . .
H33A C33 H33C 109.5 . .
H33B C33 H33C 109.5 . .
C45 C34 H34 120.7 . .
C107 C34 H34 120.7 . .
C107 C34 C45 118.5(3) . .
C4AA C36 H36 119.4 . .
C4AA C36 C53 121.2(2) . .
C53 C36 H36 119.4 . .
O10 C37 N16 119.2(2) . .
O10 C37 C118 117.3(2) . .
N16 C37 C118 123.4(2) . .
N5 C40 C22 108.7(2) . .
N20 C40 N5 129.7(2) . .
N20 C40 C22 121.5(2) . .
O8 C42 C2AA 101.55(19) . .
O8 C42 C24 111.9(2) . .
O8 C42 C46 104.5(2) . .
C24 C42 C2AA 114.1(2) . .
C24 C42 C46 111.0(2) . .
C46 C42 C2AA 113.0(2) . .
C17 C43 H43 119.9 . .
C59 C43 C17 120.3(3) . .
C59 C43 H43 119.9 . .
C11 C45 H45 119.8 . .
C34 C45 C11 120.4(3) . .
C34 C45 H45 119.8 . .
C42 C46 H46A 109.5 . .
C42 C46 H46B 109.5 . .
C42 C46 H46C 109.5 . .
H46A C46 H46B 109.5 . .
H46A C46 H46C 109.5 . .
H46B C46 H46C 109.5 . .
N5 C51 C7AA 109.0(2) . .
N23 C51 N5 130.1(2) . .
N23 C51 C7AA 120.8(2) . .
C16 C52 H52 119.8 . .
C74 C52 C16 120.3(3) . .
C74 C52 H52 119.8 . .
C7AA C53 C36 117.3(3) . .
C7AA C53 H53 121.3 . .
C36 C53 H53 121.3 . .
C43 C59 P4 122.2(2) . .
C43 C59 C132 118.8(3) . .
C132 C59 P4 118.9(2) . .
C14 C61 H61A 109.5 . .
C14 C61 H61B 109.5 . .
C14 C61 H61C 109.5 . .
H61A C61 H61B 109.5 . .
H61A C61 H61C 109.5 . .
H61B C61 H61C 109.5 . .
C20 C64 C30 120.3(2) . .
C20 C64 H64 119.8 . .
C30 C64 H64 119.8 . .
N16 C66 N23 124.5(2) . .
N16 C66 C67 121.0(2) . .
N23 C66 C67 114.4(2) . .
C66 C67 H67 119.8 . .
C95 C67 C66 120.5(2) . .
C95 C67 H67 119.8 . .
C94 C69 H69 119.9 . .
C94 C69 C109 120.2(3) . .
C109 C69 H69 119.9 . .
C52 C74 H74 119.6 . .
C94 C74 C52 120.8(3) . .
C94 C74 H74 119.6 . .
C26 C78 H78A 109.5 . .
C26 C78 H78B 109.5 . .
C26 C78 H78C 109.5 . .
H78A C78 H78B 109.5 . .
H78A C78 H78C 109.5 . .
H78B C78 H78C 109.5 . .
C69 C94 H94 120.2 . .
C74 C94 C69 119.5(3) . .
C74 C94 H94 120.2 . .
C67 C95 H95 120.9 . .
C67 C95 C118 118.2(2) . .
C118 C95 H95 120.9 . .
C12 C107 H107 120.5 . .
C34 C107 C12 119.1(3) . .
C34 C107 H107 120.5 . .
C16 C109 H109 119.6 . .
C69 C109 C16 120.9(3) . .
C69 C109 H109 119.6 . .
C37 C118 H118 120.4 . .
C95 C118 C37 119.2(2) . .
C95 C118 H118 120.4 . .
C17 C119 H119 120.0 . .
C17 C119 C136 119.9(3) . .
C136 C119 H119 120.0 . .
C59 C132 H132 119.7 . .
C136 C132 C59 120.7(3) . .
C136 C132 H132 119.7 . .
C119 C136 H136 120.0 . .
C132 C136 C119 119.9(3) . .
C132 C136 H136 120.0 . .
O8 B1 H 107(2) . .
O16 B1 O8 105.3(2) . .
O16 B1 O25 108.7(2) . .
O16 B1 H 112(2) . .
O25 B1 O8 111.4(2) . .
O25 B1 H 113(2) . .
O4 B122 O8 113.4(2) . .
O4 B122 O10 114.3(2) . .
O4 B122 O19 106.4(2) . .
O10 B122 O8 101.7(2) . .
O19 B122 O8 105.2(2) . .
O19 B122 O10 115.7(2) . .
C100 C101 H101 107.4 2_646 .
C100 C101 C102 112.7(4) 2_646 2_646
C100 C101 C106 111.9(4) 2_646 1_645
C102 C101 H101 107.4 2_646 .
C102 C101 C106 109.7(4) 2_646 1_645
C106 C101 H101 107.4 1_645 .
C101 C100 H10D 109.5 2_656 .
C101 C100 H10E 109.5 2_656 .
C101 C100 H10F 109.5 2_656 .
H10D C100 H10E 109.5 . .
H10D C100 H10F 109.5 . .
H10E C100 H10F 109.5 . .
H1AD C1 H1AE 108.0 . .
C4 C1 H1B 107.4 . .
C2 C1 H1AD 109.3 2_656 .
C2 C1 H1AE 109.3 2_656 .
C2 C1 H1B 107.4 2_656 .
C2 C1 C4 106.2(8) 2_656 .
C3 C1 H1AD 109.3 4_666 .
C3 C1 H1AE 109.3 4_666 .
C3 C1 H1B 107.4 4_666 .
C3 C1 C4 116.4(8) 4_666 .
C3 C1 C2 111.6(5) 4_666 2_656
C1 C4 H4A 109.5 . .
C1 C4 H4B 109.5 . .
C1 C4 H4C 109.5 . .
H4A C4 H4B 109.5 . .
H4A C4 H4C 109.5 . .
H4B C4 H4C 109.5 . .
C101 C102 H10G 109.8 2_656 .
C101 C102 H10H 109.8 2_656 .
H10G C102 H10H 108.3 . .
C103 C102 C101 109.2(4) . 2_656
C103 C102 H10G 109.8 . .
C103 C102 H10H 109.8 . .
C102 C103 H10I 108.4 . .
C102 C103 H10J 108.4 . .
C102 C103 C104 115.7(5) . .
H10I C103 H10J 107.4 . .
C104 C103 H10I 108.4 . .
C104 C103 H10J 108.4 . .
C103 C104 H10K 109.6 . .
C103 C104 H10L 109.6 . .
H10K C104 H10L 108.1 . .
C105 C104 C103 110.1(5) . .
C105 C104 H10K 109.6 . .
C105 C104 H10L 109.6 . .
C104 C105 H10M 109.1 . .
C104 C105 H10N 109.1 . .
H10M C105 H10N 107.8 . .
C106 C105 C104 112.5(5) 2_546 .
C106 C105 H10M 109.1 2_546 .
C106 C105 H10N 109.1 2_546 .
C1 C2 H2A 109.0 2_646 .
C1 C2 H2B 109.0 2_646 .
H2A C2 H2B 107.8 . .
C3 C2 C1 113.0(5) . 2_646
C3 C2 H2A 109.0 . .
C3 C2 H2B 109.0 . .
C1 C3 C2 114.5(5) 4_465 .
C1 C3 H3A 108.6 4_465 .
C1 C3 H3B 108.6 4_465 .
C2 C3 H3A 108.6 . .
C2 C3 H3B 108.6 . .
H3A C3 H3B 107.6 . .
C101 C106 H10O 109.0 1_465 .
C101 C106 H10P 109.0 1_465 .
C105 C106 C101 113.1(4) 2_556 1_465
C105 C106 H10O 109.0 2_556 .
C105 C106 H10P 109.0 2_556 .
H10O C106 H10P 107.8 . .

loop_
_geom_bond_atom_site_label_1
_geom_bond_atom_site_label_2
_geom_bond_distance
_geom_bond_site_symmetry_2
Ru1 P4 2.2503(7) .
Ru1 O19 2.1896(17) .
Ru1 N5 2.038(2) .
Ru1 N16 2.146(2) .
Ru1 N28 2.087(2) .
Ru1 H 1.58(5) .
P4 C5AA 1.842(3) .
P4 C16 1.830(3) .
P4 C59 1.832(3) .
O4 C26 1.448(3) .
O4 B122 1.417(3) .
O8 C42 1.496(3) .
O8 B1 1.523(3) .
O8 B122 1.557(3) .
O10 C37 1.334(3) .
O10 B122 1.464(3) .
O16 C2AA 1.434(3) .
O16 B1 1.421(4) .
O19 C14 1.455(3) .
O19 B122 1.463(3) .
O25 C12 1.323(3) .
O25 B1 1.438(4) .
N5 C40 1.372(3) .
N5 C51 1.368(3) .
N16 C37 1.359(3) .
N16 C66 1.373(3) .
N20 C11 1.384(3) .
N20 C40 1.297(3) .
N23 C51 1.301(3) .
N23 C66 1.377(3) .
N28 C11 1.367(4) .
N28 C12 1.359(3) .
C0AA H0AA 0.9300 .
C0AA C4AA 1.392(4) .
C0AA C22 1.383(4) .
C1AA H1AA 0.9600 .
C1AA H1AB 0.9600 .
C1AA H1AC 0.9600 .
C1AA C14 1.529(4) .
C2AA C6AA 1.525(4) .
C2AA C33 1.525(4) .
C2AA C42 1.563(4) .
C3AA H3AA 0.9300 .
C3AA C20 1.389(4) .
C3AA C28 1.394(4) .
C4AA H4AA 0.9300 .
C4AA C36 1.393(4) .
C5AA C28 1.398(4) .
C5AA C30 1.400(4) .
C6AA H6AA 0.9600 .
C6AA H6AB 0.9600 .
C6AA H6AC 0.9600 .
C7AA C22 1.392(4) .
C7AA C51 1.475(4) .
C7AA C53 1.383(4) .
C10 H10A 0.9600 .
C10 H10B 0.9600 .
C10 H10C 0.9600 .
C10 C26 1.524(4) .
C11 C45 1.394(4) .
C12 C107 1.390(4) .
C14 C26 1.559(4) .
C14 C61 1.516(4) .
C16 C52 1.395(4) .
C16 C109 1.403(4) .
C17 H17 0.9300 .
C17 C43 1.393(4) .
C17 C119 1.381(5) .
C20 H20 0.9300 .
C20 C64 1.382(4) .
C22 C40 1.477(4) .
C24 H24A 0.9600 .
C24 H24B 0.9600 .
C24 H24C 0.9600 .
C24 C42 1.520(4) .
C26 C78 1.518(4) .
C28 H28 0.9300 .
C30 H30 0.9300 .
C30 C64 1.393(4) .
C33 H33A 0.9600 .
C33 H33B 0.9600 .
C33 H33C 0.9600 .
C34 H34 0.9300 .
C34 C45 1.379(4) .
C34 C107 1.378(4) .
C36 H36 0.9300 .
C36 C53 1.395(4) .
C37 C118 1.386(4) .
C42 C46 1.522(4) .
C43 H43 0.9300 .
C43 C59 1.392(4) .
C45 H45 0.9300 .
C46 H46A 0.9600 .
C46 H46B 0.9600 .
C46 H46C 0.9600 .
C52 H52 0.9300 .
C52 C74 1.394(4) .
C53 H53 0.9300 .
C59 C132 1.401(4) .
C61 H61A 0.9600 .
C61 H61B 0.9600 .
C61 H61C 0.9600 .
C64 H64 0.9300 .
C66 C67 1.398(4) .
C67 H67 0.9300 .
C67 C95 1.380(4) .
C69 H69 0.9300 .
C69 C94 1.384(5) .
C69 C109 1.387(4) .
C74 H74 0.9300 .
C74 C94 1.379(5) .
C78 H78A 0.9600 .
C78 H78B 0.9600 .
C78 H78C 0.9600 .
C94 H94 0.9300 .
C95 H95 0.9300 .
C95 C118 1.380(4) .
C107 H107 0.9300 .
C109 H109 0.9300 .
C118 H118 0.9300 .
C119 H119 0.9300 .
C119 C136 1.390(5) .
C132 H132 0.9300 .
C132 C136 1.384(4) .
C136 H136 0.9300 .
B1 H 1.39(5) .
C101 H101 0.9800 .
C101 C100 1.468(7) 2_646
C101 C102 1.522(6) 2_646
C101 C106 1.566(7) 1_645
C100 C101 1.468(7) 2_656
C100 H10D 0.9600 .
C100 H10E 0.9600 .
C100 H10F 0.9600 .
C1 H1AD 0.9700 .
C1 H1AE 0.9700 .
C1 H1B 0.9800 .
C1 C4 1.534(13) .
C1 C2 1.510(9) 2_656
C1 C3 1.471(8) 4_666
C4 H4A 0.9600 .
C4 H4B 0.9600 .
C4 H4C 0.9600 .
C102 C101 1.522(6) 2_656
C102 H10G 0.9700 .
C102 H10H 0.9700 .
C102 C103 1.491(7) .
C103 H10I 0.9700 .
C103 H10J 0.9700 .
C103 C104 1.510(9) .
C104 H10K 0.9700 .
C104 H10L 0.9700 .
C104 C105 1.489(9) .
C105 H10M 0.9700 .
C105 H10N 0.9700 .
C105 C106 1.485(8) 2_546
C2 C1 1.509(9) 2_646
C2 H2A 0.9700 .
C2 H2B 0.9700 .
C2 C3 1.497(9) .
C3 C1 1.471(8) 4_465
C3 H3A 0.9700 .
C3 H3B 0.9700 .
C106 C101 1.566(7) 1_465
C106 C105 1.485(8) 2_556
C106 H10O 0.9700 .
C106 H10P 0.9700 .

loop_
_geom_torsion_atom_site_label_1
_geom_torsion_atom_site_label_2
_geom_torsion_atom_site_label_3
_geom_torsion_atom_site_label_4
_geom_torsion
_geom_torsion_site_symmetry_1
_geom_torsion_site_symmetry_4
Ru1 P4 C5AA C28 -108.6(2) . .
Ru1 P4 C5AA C30 71.3(2) . .
Ru1 P4 C16 C52 -105.0(2) . .
Ru1 P4 C16 C109 68.6(2) . .
Ru1 P4 C59 C43 -1.4(2) . .
Ru1 P4 C59 C132 -179.55(18) . .
Ru1 O19 C14 C1AA -59.8(3) . .
Ru1 O19 C14 C26 -178.69(16) . .
Ru1 O19 C14 C61 60.1(3) . .
Ru1 O19 B122 O4 168.80(15) . .
Ru1 O19 B122 O8 -70.62(19) . .
Ru1 O19 B122 O10 40.7(2) . .
Ru1 N5 C40 N20 22.7(4) . .
Ru1 N5 C40 C22 -158.88(16) . .
Ru1 N5 C51 N23 -17.4(4) . .
Ru1 N5 C51 C7AA 159.56(17) . .
Ru1 N16 C37 O10 -5.4(3) . .
Ru1 N16 C37 C118 171.0(2) . .
Ru1 N16 C66 N23 12.2(4) . .
Ru1 N16 C66 C67 -170.26(19) . .
Ru1 N28 C11 N20 16.5(4) . .
Ru1 N28 C11 C45 -166.4(2) . .
Ru1 N28 C12 O25 -19.8(3) . .
Ru1 N28 C12 C107 163.5(2) . .
P4 C5AA C28 C3AA 178.5(2) . .
P4 C5AA C30 C64 -177.3(2) . .
P4 C16 C52 C74 175.7(2) . .
P4 C16 C109 C69 -176.0(2) . .
P4 C59 C132 C136 177.9(2) . .
O10 C37 C118 C95 -179.5(2) . .
O16 C2AA C42 O8 -30.5(2) . .
O16 C2AA C42 C24 -151.0(2) . .
O16 C2AA C42 C46 80.9(3) . .
O19 C14 C26 O4 35.5(2) . .
O19 C14 C26 C10 -80.7(3) . .
O19 C14 C26 C78 152.3(2) . .
O25 C12 C107 C34 -172.1(3) . .
N16 C37 C118 C95 4.1(4) . .
N16 C66 C67 C95 -6.5(4) . .
N20 C11 C45 C34 -179.8(3) . .
N23 C66 C67 C95 171.2(2) . .
N28 C11 C45 C34 2.9(4) . .
N28 C12 C107 C34 4.7(4) . .
C0AA C4AA C36 C53 1.4(4) . .
C0AA C22 C40 N5 179.2(3) . .
C0AA C22 C40 N20 -2.2(4) . .
C1AA C14 C26 O4 -79.9(3) . .
C1AA C14 C26 C10 163.9(2) . .
C1AA C14 C26 C78 37.0(3) . .
C2AA O16 B1 O8 -9.1(3) . .
C2AA O16 B1 O25 -128.5(2) . .
C3AA C20 C64 C30 0.0(4) . .
C4AA C0AA C22 C7AA 0.1(4) . .
C4AA C0AA C22 C40 -179.6(3) . .
C4AA C36 C53 C7AA -0.3(4) . .
C5AA P4 C16 C52 123.7(2) . .
C5AA P4 C16 C109 -62.6(2) . .
C5AA P4 C59 C43 128.2(2) . .
C5AA P4 C59 C132 -50.0(2) . .
C5AA C30 C64 C20 -1.9(4) . .
C6AA C2AA C42 O8 -147.3(2) . .
C6AA C2AA C42 C24 92.1(3) . .
C6AA C2AA C42 C46 -36.0(3) . .
C7AA C22 C40 N5 -0.6(3) . .
C7AA C22 C40 N20 178.0(2) . .
C11 N20 C40 N5 -1.1(5) . .
C11 N20 C40 C22 -179.3(2) . .
C11 N28 C12 O25 172.3(2) . .
C11 N28 C12 C107 -4.4(4) . .
C12 O25 B1 O8 88.2(3) . .
C12 O25 B1 O16 -156.3(2) . .
C12 N28 C11 N20 -176.5(2) . .
C12 N28 C11 C45 0.6(4) . .
C14 O19 B122 O4 9.0(3) . .
C14 O19 B122 O8 129.5(2) . .
C14 O19 B122 O10 -119.2(2) . .
C16 P4 C5AA C28 18.1(3) . .
C16 P4 C5AA C30 -162.1(2) . .
C16 P4 C59 C43 -124.1(2) . .
C16 P4 C59 C132 57.8(2) . .
C16 C52 C74 C94 -0.3(5) . .
C17 C43 C59 P4 -177.9(2) . .
C17 C43 C59 C132 0.2(4) . .
C17 C119 C136 C132 -0.1(4) . .
C20 C3AA C28 C5AA -0.5(4) . .
C22 C0AA C4AA C36 -1.2(4) . .
C22 C7AA C51 N5 -3.4(3) . .
C22 C7AA C51 N23 173.9(2) . .
C22 C7AA C53 C36 -0.8(4) . .
C26 O4 B122 O8 -99.5(2) . .
C26 O4 B122 O10 144.6(2) . .
C26 O4 B122 O19 15.6(3) . .
C28 C3AA C20 C64 1.2(4) . .
C28 C5AA C30 C64 2.6(4) . .
C30 C5AA C28 C3AA -1.4(4) . .
C33 C2AA C42 O8 88.0(2) . .
C33 C2AA C42 C24 -32.5(3) . .
C33 C2AA C42 C46 -160.6(2) . .
C37 O10 B122 O4 -98.4(3) . .
C37 O10 B122 O8 139.1(2) . .
C37 O10 B122 O19 25.8(4) . .
C37 N16 C66 N23 -163.0(2) . .
C37 N16 C66 C67 14.5(4) . .
C40 N5 C51 N23 -173.9(3) . .
C40 N5 C51 C7AA 3.0(3) . .
C40 N20 C11 N28 -20.7(4) . .
C40 N20 C11 C45 162.0(3) . .
C42 O8 B1 O16 -11.8(3) . .
C42 O8 B1 O25 105.8(2) . .
C42 O8 B122 O4 -54.2(3) . .
C42 O8 B122 O10 68.9(3) . .
C42 O8 B122 O19 -170.1(2) . .
C43 C17 C119 C136 0.0(4) . .
C43 C59 C132 C136 -0.3(4) . .
C45 C34 C107 C12 -1.0(4) . .
C51 N5 C40 N20 180.0(3) . .
C51 N5 C40 C22 -1.6(3) . .
C51 N23 C66 N16 6.1(4) . .
C51 N23 C66 C67 -171.6(2) . .
C51 C7AA C22 C0AA -177.5(2) . .
C51 C7AA C22 C40 2.3(3) . .
C51 C7AA C53 C36 177.1(3) . .
C52 C16 C109 C69 -2.1(4) . .
C52 C74 C94 C69 -1.4(5) . .
C53 C7AA C22 C0AA 1.0(4) . .
C53 C7AA C22 C40 -179.3(2) . .
C53 C7AA C51 N5 178.4(3) . .
C53 C7AA C51 N23 -4.3(4) . .
C59 P4 C5AA C28 123.5(2) . .
C59 P4 C5AA C30 -56.6(2) . .
C59 P4 C16 C52 21.0(2) . .
C59 P4 C16 C109 -165.3(2) . .
C59 C132 C136 C119 0.3(4) . .
C61 C14 C26 O4 152.0(2) . .
C61 C14 C26 C10 35.8(3) . .
C61 C14 C26 C78 -91.2(3) . .
C66 N16 C37 O10 170.2(2) . .
C66 N16 C37 C118 -13.5(4) . .
C66 N23 C51 N5 -3.9(4) . .
C66 N23 C51 C7AA 179.5(2) . .
C66 C67 C95 C118 -3.3(4) . .
C67 C95 C118 C37 4.6(4) . .
C94 C69 C109 C16 0.4(4) . .
C107 C34 C45 C11 -2.5(5) . .
C109 C16 C52 C74 2.0(4) . .
C109 C69 C94 C74 1.3(5) . .
C119 C17 C43 C59 -0.1(4) . .
B1 O8 C42 C2AA 25.7(2) . .
B1 O8 C42 C24 147.7(2) . .
B1 O8 C42 C46 -92.1(2) . .
B1 O8 B122 O4 163.5(2) . .
B1 O8 B122 O10 -73.4(2) . .
B1 O8 B122 O19 47.6(3) . .
B1 O16 C2AA C6AA 145.4(2) . .
B1 O16 C2AA C33 -96.0(3) . .
B1 O16 C2AA C42 25.3(3) . .
B1 O25 C12 N28 25.4(4) . .
B1 O25 C12 C107 -157.7(3) . .
B122 O4 C26 C10 86.7(2) . .
B122 O4 C26 C14 -32.1(3) . .
B122 O4 C26 C78 -153.3(2) . .
B122 O8 C42 C2AA -119.3(2) . .
B122 O8 C42 C24 2.8(3) . .
B122 O8 C42 C46 123.0(2) . .
B122 O8 B1 O16 137.3(2) . .
B122 O8 B1 O25 -105.1(2) . .
B122 O10 C37 N16 -48.5(4) . .
B122 O10 C37 C118 135.0(3) . .
B122 O19 C14 C1AA 91.6(2) . .
B122 O19 C14 C26 -27.3(2) . .
B122 O19 C14 C61 -148.5(2) . .
C101 C102 C103 C104 56.3(5) 2_656 .
C1 C2 C3 C1 50.9(8) 2_646 4_465
C102 C103 C104 C105 -54.8(6) . .
C103 C104 C105 C106 51.8(6) . 2_546
